data_7023634
loop_
_publ_author_name
'Takayama, Asuka'
'Suzuki, Takayoshi'
'Ikeda, Miyu'
'Sunatsuki, Yukinari'
'Kojima, Masaaki'

_publ_section_title
;
 Comparison of ancillary ligand effects between 2,2'-bipyridine and
 2-(2'-pyridyl)phenyl in the linkage and bridging isomerism of
 5-methyltetrazolato iridium(III) and/or rhodium(III) complexes.
;
_journal_issue 40
_journal_name_full 'Dalton transactions (Cambridge, England : 2003)'
_journal_page_first 14556
_journal_page_last 14567
_journal_paper_doi 10.1039/c3dt51667a
_journal_volume 42
_journal_year 2013
_chemical_formula_moiety 'C42 H49 N8 Rh2 3+, 3(F6 P 1-), C2 H3 N'
_chemical_formula_sum 'C44 H52 F18 N9 P3 Rh2'
_chemical_formula_weight 1347.68
_chemical_name_systematic
;
 ?
;
_space_group_IT_number 14
_symmetry_cell_setting monoclinic
_symmetry_space_group_name_Hall '-P 2ybc'
_symmetry_space_group_name_H-M 'P 1 21/c 1'
_atom_sites_solution_hydrogens geom
_atom_sites_solution_primary direct
_atom_sites_solution_secondary difmap
_audit_creation_method SHELXL-97
_cell_angle_alpha 90.00
_cell_angle_beta 108.669(1)
_cell_angle_gamma 90.00
_cell_formula_units_Z 4
_cell_length_a 12.9484(6)
_cell_length_b 21.5240(9)
_cell_length_c 20.3894(9)
_cell_measurement_reflns_used 68266
_cell_measurement_temperature 193(2)
_cell_measurement_theta_max 27.50
_cell_measurement_theta_min 3.04
_cell_volume 5383.6(4)
_computing_cell_refinement 'Process auto'
_computing_data_collection 'Process auto'
_computing_data_reduction CrystalStructure
_computing_molecular_graphics 'ortep-3 for win'
_computing_publication_material SHELXL-97
_computing_structure_refinement SHELXL-97
_computing_structure_solution SIR2004
_diffrn_ambient_temperature 193(2)
_diffrn_detector_area_resol_mean 10.00
_diffrn_measured_fraction_theta_full 0.997
_diffrn_measured_fraction_theta_max 0.997
_diffrn_measurement_device_type 'Rigaku R-axis rapid'
_diffrn_measurement_method \w
_diffrn_radiation_monochromator graphite
_diffrn_radiation_source 'fine-focus sealed tube'
_diffrn_radiation_type 'Mo K\a'
_diffrn_radiation_wavelength 0.71075
_diffrn_reflns_av_R_equivalents 0.0309
_diffrn_reflns_av_sigmaI/netI 0.0177
_diffrn_reflns_limit_h_max 16
_diffrn_reflns_limit_h_min -16
_diffrn_reflns_limit_k_max 27
_diffrn_reflns_limit_k_min -27
_diffrn_reflns_limit_l_max 25
_diffrn_reflns_limit_l_min -26
_diffrn_reflns_number 85510
_diffrn_reflns_theta_full 27.48
_diffrn_reflns_theta_max 27.48
_diffrn_reflns_theta_min 3.03
_exptl_absorpt_coefficient_mu 0.806
_exptl_absorpt_correction_T_max 0.9237
_exptl_absorpt_correction_T_min 0.6886
_exptl_absorpt_correction_type numerical
_exptl_absorpt_process_details 'NUMABS (Rigaku, 1999)'
_exptl_crystal_colour yellow
_exptl_crystal_density_diffrn 1.663
_exptl_crystal_density_method 'not measured'
_exptl_crystal_description platelet
_exptl_crystal_F_000 2704
_exptl_crystal_size_max 0.50
_exptl_crystal_size_mid 0.30
_exptl_crystal_size_min 0.10
_refine_diff_density_max 0.817
_refine_diff_density_min -1.221
_refine_diff_density_rms 0.080
_refine_ls_extinction_method none
_refine_ls_goodness_of_fit_ref 1.085
_refine_ls_hydrogen_treatment constr
_refine_ls_matrix_type full
_refine_ls_number_parameters 682
_refine_ls_number_reflns 12324
_refine_ls_number_restraints 0
_refine_ls_restrained_S_all 1.085
_refine_ls_R_factor_all 0.0375
_refine_ls_R_factor_gt 0.0319
_refine_ls_shift/su_max 0.000
_refine_ls_shift/su_mean 0.000
_refine_ls_structure_factor_coef Fsqd
_refine_ls_weighting_details 'calc w=1/[\s^2^(Fo^2^)+(0.0437P)^2^+5.9061P] where P=(Fo^2^+2Fc^2^)/3'
_refine_ls_weighting_scheme calc
_refine_ls_wR_factor_gt 0.0856
_refine_ls_wR_factor_ref 0.0883
_reflns_number_gt 10876
_reflns_number_total 12324
_reflns_threshold_expression 'I > 2\s(I)'
_cod_data_source_file c3dt51667a.txt
_cod_data_source_block comp6
_cod_database_code 7023634

loop_
_symmetry_equiv_pos_as_xyz
'x, y, z'
'-x, y+1/2, -z+1/2'
'-x, -y, -z'
'x, -y-1/2, z-1/2'

loop_
_atom_site_label
_atom_site_type_symbol
_atom_site_fract_x
_atom_site_fract_y
_atom_site_fract_z
_atom_site_U_iso_or_equiv
_atom_site_adp_type
_atom_site_occupancy
_atom_site_symmetry_multiplicity
_atom_site_calc_flag
_atom_site_refinement_flags
Rh1 Rh 0.041980(14) 0.136630(8) 0.325550(9) 0.02095(5) Uani 1 1 d .
Rh2 Rh 0.364180(14) 0.326360(8) 0.482850(10) 0.02229(5) Uani 1 1 d .
P1 P -0.13828(6) 0.38672(3) 0.49069(4) 0.03136(15) Uani 1 1 d .
P2 P -0.03269(6) 0.11204(3) 0.63335(4) 0.03124(15) Uani 1 1 d .
P3 P 0.53509(6) -0.00504(4) 0.28890(4) 0.04429(19) Uani 1 1 d .
F11 F -0.2149(2) 0.32978(11) 0.49093(16) 0.0824(8) Uani 1 1 d .
F12 F -0.03741(18) 0.34974(11) 0.54090(12) 0.0645(6) Uani 1 1 d .
F13 F -0.1094(2) 0.36030(11) 0.42664(11) 0.0708(7) Uani 1 1 d .
F14 F -0.23775(17) 0.42566(11) 0.44198(12) 0.0669(6) Uani 1 1 d .
F15 F -0.1633(2) 0.41496(11) 0.55666(11) 0.0677(6) Uani 1 1 d .
F16 F -0.06234(16) 0.44501(9) 0.49133(12) 0.0550(5) Uani 1 1 d .
F21 F -0.12822(19) 0.08600(14) 0.56950(12) 0.0782(8) Uani 1 1 d .
F22 F -0.0594(2) 0.18000(9) 0.60206(13) 0.0659(6) Uani 1 1 d .
F23 F -0.11771(15) 0.12111(9) 0.67459(10) 0.0481(4) Uani 1 1 d .
F24 F -0.0078(2) 0.04440(11) 0.66422(17) 0.0879(9) Uani 1 1 d .
F25 F 0.05203(15) 0.10323(9) 0.59158(10) 0.0460(4) Uani 1 1 d .
F26 F 0.06092(18) 0.14039(14) 0.69644(11) 0.0769(8) Uani 1 1 d .
F31 F 0.4440(2) -0.04621(15) 0.23652(14) 0.0871(8) Uani 1 1 d .
F32 F 0.44609(19) 0.04700(12) 0.28223(15) 0.0796(7) Uani 1 1 d .
F33 F 0.50421(19) -0.03572(12) 0.35136(11) 0.0657(6) Uani 1 1 d .
F34 F 0.6251(2) -0.05593(15) 0.29637(16) 0.1039(11) Uani 1 1 d .
F35 F 0.56448(19) 0.02169(15) 0.22403(13) 0.0858(9) Uani 1 1 d .
F36 F 0.6238(2) 0.03661(17) 0.34096(17) 0.1041(10) Uani 1 1 d .
N1 N 0.18204(17) 0.19491(10) 0.34356(10) 0.0254(4) Uani 1 1 d .
N2 N 0.20321(17) 0.23061(10) 0.40036(11) 0.0274(4) Uani 1 1 d .
N3 N 0.29474(16) 0.25942(9) 0.40715(11) 0.0249(4) Uani 1 1 d .
N4 N 0.33608(18) 0.24427(10) 0.35678(12) 0.0311(5) Uani 1 1 d .
N5 N 0.5866(5) 0.1963(3) 0.2070(3) 0.132(2) Uiso 1 1 d .
N31 N 0.10082(17) 0.07521(10) 0.26545(10) 0.0257(4) Uani 1 1 d .
N40 N 0.15407(17) 0.08110(9) 0.40058(10) 0.0251(4) Uani 1 1 d .
N41 N 0.30838(17) 0.27155(10) 0.54955(11) 0.0293(4) Uani 1 1 d .
N50 N 0.49171(17) 0.26226(10) 0.52230(12) 0.0291(4) Uani 1 1 d .
C1 C 0.6098(5) 0.1980(3) 0.3356(3) 0.0987(17) Uiso 1 1 d .
H1A H 0.5824 0.1589 0.3483 0.118 Uiso 1 1 calc R
H1B H 0.5685 0.2328 0.3457 0.118 Uiso 1 1 calc R
H1C H 0.6871 0.2027 0.3624 0.118 Uiso 1 1 calc R
C2 C 0.5974(4) 0.1974(2) 0.2636(3) 0.0795(13) Uiso 1 1 d .
C5 C 0.2647(2) 0.20370(12) 0.31782(13) 0.0271(5) Uani 1 1 d .
C6 C 0.2790(3) 0.17329(14) 0.25577(16) 0.0405(7) Uani 1 1 d .
H6A H 0.2089 0.1723 0.2185 0.049 Uiso 1 1 calc R
H6B H 0.3054 0.1307 0.2674 0.049 Uiso 1 1 calc R
H6C H 0.3320 0.1968 0.2405 0.049 Uiso 1 1 calc R
C11 C -0.1287(2) 0.11390(12) 0.28050(13) 0.0273(5) Uani 1 1 d .
C12 C -0.1023(2) 0.11727(12) 0.35378(13) 0.0267(5) Uani 1 1 d .
C13 C -0.0643(2) 0.17959(12) 0.37513(13) 0.0260(5) Uani 1 1 d .
C14 C -0.0706(2) 0.21448(12) 0.31417(13) 0.0272(5) Uani 1 1 d .
C15 C -0.1086(2) 0.17429(12) 0.25566(13) 0.0277(5) Uani 1 1 d .
C16 C -0.1756(2) 0.05874(14) 0.23661(15) 0.0375(6) Uani 1 1 d .
H16A H -0.1603 0.0617 0.1926 0.045 Uiso 1 1 calc R
H16B H -0.2546 0.0576 0.2275 0.045 Uiso 1 1 calc R
H16C H -0.1427 0.0207 0.2609 0.045 Uiso 1 1 calc R
C17 C -0.1145(2) 0.06621(13) 0.40061(15) 0.0363(6) Uani 1 1 d .
H17A H -0.0570 0.0699 0.4455 0.044 Uiso 1 1 calc R
H17B H -0.1083 0.0259 0.3798 0.044 Uiso 1 1 calc R
H17C H -0.1860 0.0694 0.4072 0.044 Uiso 1 1 calc R
C18 C -0.0369(2) 0.20582(14) 0.44679(13) 0.0345(6) Uani 1 1 d .
H18A H -0.0199 0.1718 0.4806 0.041 Uiso 1 1 calc R
H18B H -0.0993 0.2294 0.4509 0.041 Uiso 1 1 calc R
H18C H 0.0264 0.2334 0.4558 0.041 Uiso 1 1 calc R
C19 C -0.0430(3) 0.28154(13) 0.31190(16) 0.0395(6) Uani 1 1 d .
H19A H 0.0123 0.2932 0.3555 0.047 Uiso 1 1 calc R
H19B H -0.1087 0.3067 0.3053 0.047 Uiso 1 1 calc R
H19C H -0.0146 0.2888 0.2734 0.047 Uiso 1 1 calc R
C20 C -0.1370(3) 0.19469(15) 0.18209(14) 0.0409(7) Uani 1 1 d .
H20A H -0.1427 0.1583 0.1523 0.049 Uiso 1 1 calc R
H20B H -0.0801 0.2225 0.1771 0.049 Uiso 1 1 calc R
H20C H -0.2069 0.2167 0.1686 0.049 Uiso 1 1 calc R
C21 C 0.4565(2) 0.41116(11) 0.51380(15) 0.0320(6) Uani 1 1 d .
C22 C 0.3569(2) 0.41631(12) 0.52883(15) 0.0344(6) Uani 1 1 d .
C23 C 0.2685(2) 0.41068(12) 0.46443(16) 0.0339(6) Uani 1 1 d .
C24 C 0.3149(2) 0.40319(12) 0.41032(15) 0.0332(6) Uani 1 1 d .
C25 C 0.4312(2) 0.40184(12) 0.44020(15) 0.0315(5) Uani 1 1 d .
C26 C 0.5690(2) 0.41622(14) 0.56494(18) 0.0453(7) Uani 1 1 d .
H26A H 0.6187 0.3892 0.5505 0.054 Uiso 1 1 calc R
H26B H 0.5677 0.4035 0.6108 0.054 Uiso 1 1 calc R
H26C H 0.5941 0.4593 0.5669 0.054 Uiso 1 1 calc R
C27 C 0.3455(3) 0.42681(16) 0.59857(18) 0.0518(8) Uani 1 1 d .
H27A H 0.2822 0.4038 0.6021 0.062 Uiso 1 1 calc R
H27B H 0.3354 0.4713 0.6050 0.062 Uiso 1 1 calc R
H27C H 0.4114 0.4123 0.6344 0.062 Uiso 1 1 calc R
C28 C 0.1502(2) 0.41921(15) 0.4551(2) 0.0506(8) Uani 1 1 d .
H28A H 0.1374 0.4123 0.4994 0.061 Uiso 1 1 calc R
H28B H 0.1073 0.3894 0.4209 0.061 Uiso 1 1 calc R
H28C H 0.1281 0.4616 0.4390 0.061 Uiso 1 1 calc R
C29 C 0.2541(3) 0.39775(16) 0.33510(17) 0.0517(8) Uani 1 1 d .
H29A H 0.2898 0.3670 0.3142 0.062 Uiso 1 1 calc R
H29B H 0.2532 0.4381 0.3127 0.062 Uiso 1 1 calc R
H29C H 0.1791 0.3845 0.3288 0.062 Uiso 1 1 calc R
C30 C 0.5090(3) 0.39845(17) 0.39997(19) 0.0508(8) Uani 1 1 d .
H30A H 0.5823 0.3894 0.4314 0.061 Uiso 1 1 calc R
H30B H 0.5096 0.4383 0.3768 0.061 Uiso 1 1 calc R
H30C H 0.4862 0.3654 0.3652 0.061 Uiso 1 1 calc R
C31 C 0.0630(2) 0.07140(13) 0.19587(13) 0.0312(5) Uani 1 1 d .
H31 H 0.0089 0.1001 0.1710 0.037 Uiso 1 1 calc R
C32 C 0.0996(2) 0.02734(14) 0.15931(14) 0.0369(6) Uani 1 1 d .
H32 H 0.0706 0.0254 0.1103 0.044 Uiso 1 1 calc R
C33 C 0.1794(2) -0.01389(14) 0.19549(16) 0.0396(6) Uani 1 1 d .
H33 H 0.2060 -0.0447 0.1716 0.047 Uiso 1 1 calc R
C34 C 0.2201(2) -0.00990(13) 0.26658(15) 0.0343(6) Uani 1 1 d .
H34 H 0.2755 -0.0376 0.2921 0.041 Uiso 1 1 calc R
C35 C 0.1793(2) 0.03500(11) 0.30065(13) 0.0262(5) Uani 1 1 d .
C36 C 0.2149(2) 0.04165(11) 0.37632(13) 0.0264(5) Uani 1 1 d .
C37 C 0.3028(2) 0.01022(13) 0.42071(15) 0.0368(6) Uani 1 1 d .
H37 H 0.3469 -0.0157 0.4029 0.044 Uiso 1 1 calc R
C38 C 0.3256(3) 0.01697(15) 0.49138(16) 0.0429(7) Uani 1 1 d .
H38 H 0.3853 -0.0045 0.5227 0.052 Uiso 1 1 calc R
C39 C 0.2608(3) 0.05529(14) 0.51584(14) 0.0393(6) Uani 1 1 d .
H39 H 0.2736 0.0594 0.5642 0.047 Uiso 1 1 calc R
C40 C 0.1770(2) 0.08756(13) 0.46914(13) 0.0332(6) Uani 1 1 d .
H40 H 0.1344 0.1152 0.4861 0.040 Uiso 1 1 calc R
C41 C 0.2112(2) 0.27807(14) 0.55931(14) 0.0364(6) Uani 1 1 d .
H41 H 0.1638 0.3102 0.5353 0.044 Uiso 1 1 calc R
C42 C 0.1778(3) 0.23976(17) 0.60296(16) 0.0454(8) Uani 1 1 d .
H42 H 0.1080 0.2450 0.6082 0.054 Uiso 1 1 calc R
C43 C 0.2472(3) 0.19370(18) 0.63879(16) 0.0508(9) Uani 1 1 d .
H43 H 0.2265 0.1673 0.6698 0.061 Uiso 1 1 calc R
C44 C 0.3467(3) 0.18659(16) 0.62902(17) 0.0468(8) Uani 1 1 d .
H44 H 0.3957 0.1553 0.6534 0.056 Uiso 1 1 calc R
C45 C 0.3749(2) 0.22561(13) 0.58312(14) 0.0334(6) Uani 1 1 d .
C46 C 0.4776(2) 0.21957(13) 0.56685(15) 0.0352(6) Uani 1 1 d .
C47 C 0.5545(3) 0.17355(16) 0.5933(2) 0.0564(9) Uani 1 1 d .
H47 H 0.5420 0.1428 0.6233 0.068 Uiso 1 1 calc R
C48 C 0.6490(3) 0.17252(17) 0.5761(2) 0.0623(11) Uani 1 1 d .
H48 H 0.7030 0.1417 0.5948 0.075 Uiso 1 1 calc R
C49 C 0.6638(3) 0.21645(15) 0.5317(2) 0.0513(8) Uani 1 1 d .
H49 H 0.7286 0.2169 0.5194 0.062 Uiso 1 1 calc R
C50 C 0.5836(2) 0.26035(13) 0.50486(16) 0.0375(6) Uani 1 1 d .
H50 H 0.5935 0.2902 0.4731 0.045 Uiso 1 1 calc R

loop_
_atom_site_aniso_label
_atom_site_aniso_U_11
_atom_site_aniso_U_22
_atom_site_aniso_U_33
_atom_site_aniso_U_23
_atom_site_aniso_U_13
_atom_site_aniso_U_12
Rh1 0.02121(9) 0.02277(9) 0.01810(9) -0.00249(7) 0.00522(7) -0.00238(7)
Rh2 0.01703(9) 0.02198(9) 0.02681(10) -0.00170(7) 0.00553(7) -0.00251(6)
P1 0.0272(3) 0.0366(4) 0.0321(3) 0.0069(3) 0.0119(3) 0.0002(3)
P2 0.0316(3) 0.0329(3) 0.0310(3) 0.0020(3) 0.0125(3) -0.0018(3)
P3 0.0304(4) 0.0585(5) 0.0432(4) 0.0201(4) 0.0108(3) 0.0065(3)
F11 0.0638(15) 0.0630(14) 0.119(2) 0.0208(14) 0.0267(15) -0.0267(12)
F12 0.0527(12) 0.0719(14) 0.0656(13) 0.0247(11) 0.0146(10) 0.0266(11)
F13 0.108(2) 0.0628(14) 0.0527(12) -0.0140(10) 0.0417(13) -0.0023(13)
F14 0.0420(11) 0.0851(16) 0.0653(13) 0.0347(12) 0.0056(10) 0.0122(11)
F15 0.0886(17) 0.0767(15) 0.0557(12) 0.0168(11) 0.0482(12) 0.0271(13)
F16 0.0497(11) 0.0441(10) 0.0791(14) -0.0028(10) 0.0318(11) -0.0110(8)
F21 0.0561(14) 0.119(2) 0.0594(13) -0.0357(14) 0.0186(11) -0.0353(14)
F22 0.0803(16) 0.0476(11) 0.0879(16) 0.0234(11) 0.0524(14) 0.0166(10)
F23 0.0420(10) 0.0645(12) 0.0460(10) 0.0060(9) 0.0256(8) -0.0002(9)
F24 0.0935(19) 0.0575(14) 0.142(2) 0.0489(15) 0.0788(19) 0.0305(13)
F25 0.0477(10) 0.0493(10) 0.0503(10) -0.0059(8) 0.0286(9) -0.0013(8)
F26 0.0448(12) 0.147(2) 0.0392(11) -0.0233(13) 0.0144(9) -0.0261(14)
F31 0.0759(17) 0.120(2) 0.0769(17) -0.0337(16) 0.0411(14) -0.0273(16)
F32 0.0522(13) 0.0700(15) 0.113(2) 0.0253(14) 0.0216(14) 0.0175(11)
F33 0.0662(14) 0.0872(16) 0.0531(12) 0.0259(11) 0.0321(11) 0.0116(12)
F34 0.094(2) 0.126(2) 0.118(2) 0.069(2) 0.0709(19) 0.0690(19)
F35 0.0480(13) 0.135(2) 0.0741(15) 0.0618(16) 0.0193(11) 0.0056(14)
F36 0.0541(15) 0.135(3) 0.104(2) -0.003(2) -0.0013(15) -0.0304(17)
N1 0.0264(10) 0.0260(10) 0.0241(10) -0.0044(8) 0.0084(8) -0.0049(8)
N2 0.0253(10) 0.0295(11) 0.0280(10) -0.0078(9) 0.0094(8) -0.0065(8)
N3 0.0219(10) 0.0254(10) 0.0280(10) -0.0009(8) 0.0087(8) -0.0033(8)
N4 0.0318(11) 0.0317(11) 0.0335(11) -0.0023(9) 0.0158(9) -0.0043(9)
N31 0.0246(10) 0.0289(10) 0.0242(10) -0.0051(8) 0.0088(8) -0.0053(8)
N40 0.0246(10) 0.0262(10) 0.0234(9) 0.0001(8) 0.0059(8) -0.0021(8)
N41 0.0265(11) 0.0338(11) 0.0270(10) -0.0051(9) 0.0076(9) -0.0090(9)
N50 0.0220(10) 0.0258(10) 0.0363(11) 0.0007(9) 0.0049(9) -0.0018(8)
C5 0.0310(13) 0.0263(12) 0.0262(12) 0.0022(10) 0.0121(10) -0.0007(10)
C6 0.0489(18) 0.0439(16) 0.0372(15) -0.0055(13) 0.0255(14) -0.0092(13)
C11 0.0198(11) 0.0307(12) 0.0306(12) -0.0046(10) 0.0068(9) -0.0003(9)
C12 0.0209(11) 0.0295(12) 0.0304(12) -0.0008(10) 0.0091(10) -0.0013(9)
C13 0.0243(12) 0.0297(12) 0.0247(11) -0.0020(10) 0.0086(9) 0.0003(9)
C14 0.0274(12) 0.0286(12) 0.0256(11) -0.0002(10) 0.0085(10) 0.0053(10)
C15 0.0257(12) 0.0303(12) 0.0244(12) -0.0007(10) 0.0042(9) 0.0042(10)
C16 0.0280(13) 0.0405(15) 0.0390(15) -0.0114(12) 0.0037(11) -0.0074(11)
C17 0.0342(14) 0.0362(14) 0.0422(15) 0.0060(12) 0.0172(12) -0.0044(11)
C18 0.0394(15) 0.0405(15) 0.0247(12) -0.0029(11) 0.0119(11) 0.0030(12)
C19 0.0544(18) 0.0276(13) 0.0382(15) 0.0013(11) 0.0171(13) 0.0019(12)
C20 0.0493(18) 0.0453(16) 0.0251(13) 0.0031(12) 0.0077(12) 0.0123(14)
C21 0.0251(12) 0.0207(11) 0.0460(15) -0.0017(11) 0.0057(11) -0.0055(9)
C22 0.0318(14) 0.0244(12) 0.0462(16) -0.0081(11) 0.0112(12) -0.0035(10)
C23 0.0253(13) 0.0213(12) 0.0520(16) -0.0030(11) 0.0080(12) 0.0000(9)
C24 0.0299(13) 0.0220(12) 0.0417(15) 0.0058(11) 0.0029(11) 0.0002(10)
C25 0.0283(13) 0.0249(12) 0.0403(14) 0.0064(11) 0.0097(11) -0.0011(10)
C26 0.0281(14) 0.0376(15) 0.0592(19) -0.0033(14) -0.0014(13) -0.0101(12)
C27 0.058(2) 0.0463(18) 0.055(2) -0.0230(16) 0.0239(17) -0.0065(15)
C28 0.0262(15) 0.0386(16) 0.084(3) -0.0067(16) 0.0131(15) 0.0053(12)
C29 0.055(2) 0.0437(17) 0.0429(17) 0.0105(14) -0.0039(15) 0.0042(15)
C30 0.0455(18) 0.0527(19) 0.064(2) 0.0195(17) 0.0308(17) 0.0031(15)
C31 0.0265(12) 0.0410(14) 0.0253(12) -0.0054(11) 0.0074(10) -0.0034(11)
C32 0.0344(14) 0.0510(17) 0.0275(13) -0.0135(12) 0.0127(11) -0.0079(12)
C33 0.0424(16) 0.0422(16) 0.0419(15) -0.0137(13) 0.0245(13) -0.0033(13)
C34 0.0339(14) 0.0334(14) 0.0403(14) -0.0024(12) 0.0185(12) 0.0015(11)
C35 0.0238(12) 0.0277(12) 0.0292(12) -0.0014(10) 0.0115(10) -0.0041(9)
C36 0.0239(12) 0.0256(12) 0.0297(12) -0.0011(10) 0.0083(10) -0.0033(9)
C37 0.0322(14) 0.0371(15) 0.0382(14) 0.0004(12) 0.0073(12) 0.0063(11)
C38 0.0380(16) 0.0443(16) 0.0377(15) 0.0055(13) -0.0002(12) 0.0085(13)
C39 0.0434(16) 0.0424(16) 0.0262(13) 0.0023(12) 0.0026(12) 0.0014(13)
C40 0.0344(14) 0.0372(14) 0.0257(12) -0.0022(11) 0.0064(11) 0.0001(11)
C41 0.0294(14) 0.0479(16) 0.0326(13) -0.0104(12) 0.0110(11) -0.0115(12)
C42 0.0406(17) 0.064(2) 0.0353(15) -0.0105(14) 0.0174(13) -0.0231(15)
C43 0.055(2) 0.064(2) 0.0338(15) 0.0021(15) 0.0146(14) -0.0279(17)
C44 0.0501(19) 0.0475(18) 0.0392(16) 0.0090(14) 0.0093(14) -0.0138(14)
C45 0.0327(14) 0.0315(13) 0.0323(13) 0.0009(11) 0.0053(11) -0.0091(11)
C46 0.0301(14) 0.0307(13) 0.0401(15) 0.0041(11) 0.0047(11) -0.0050(11)
C47 0.047(2) 0.0410(18) 0.075(2) 0.0239(17) 0.0108(18) 0.0040(14)
C48 0.0379(18) 0.0451(19) 0.097(3) 0.0218(19) 0.0111(19) 0.0140(15)
C49 0.0269(15) 0.0441(17) 0.081(2) 0.0076(17) 0.0143(15) 0.0070(13)
C50 0.0266(13) 0.0339(14) 0.0523(17) 0.0034(13) 0.0130(12) 0.0023(11)

loop_
_atom_type_symbol
_atom_type_description
_atom_type_scat_dispersion_real
_atom_type_scat_dispersion_imag
_atom_type_scat_source
C C 0.0033 0.0016 'International Tables Vol C Tables 4.2.6.8 and 6.1.1.4'
H H 0.0000 0.0000 'International Tables Vol C Tables 4.2.6.8 and 6.1.1.4'
Rh Rh -1.1178 0.9187 'International Tables Vol C Tables 4.2.6.8 and 6.1.1.4'
N N 0.0061 0.0033 'International Tables Vol C Tables 4.2.6.8 and 6.1.1.4'
P P 0.1023 0.0942 'International Tables Vol C Tables 4.2.6.8 and 6.1.1.4'
F F 0.0171 0.0103 'International Tables Vol C Tables 4.2.6.8 and 6.1.1.4'

loop_
_geom_angle_atom_site_label_1
_geom_angle_atom_site_label_2
_geom_angle_atom_site_label_3
_geom_angle
N31 Rh1 N40 76.89(8)
N31 Rh1 N1 91.33(8)
N40 Rh1 N1 81.90(8)
N31 Rh1 C13 161.01(9)
N40 Rh1 C13 107.26(9)
N1 Rh1 C13 107.53(9)
N31 Rh1 C11 97.00(9)
N40 Rh1 C11 123.54(9)
N1 Rh1 C11 154.41(9)
C13 Rh1 C11 65.00(9)
N31 Rh1 C12 122.56(9)
N40 Rh1 C12 98.64(9)
N1 Rh1 C12 145.52(9)
C13 Rh1 C12 39.10(9)
C11 Rh1 C12 38.45(9)
N31 Rh1 C15 105.60(9)
N40 Rh1 C15 162.22(9)
N1 Rh1 C15 115.35(9)
C13 Rh1 C15 64.79(9)
C11 Rh1 C15 39.07(10)
C12 Rh1 C15 64.90(10)
N31 Rh1 C14 140.71(9)
N40 Rh1 C14 142.40(9)
N1 Rh1 C14 93.93(9)
C13 Rh1 C14 38.50(9)
C11 Rh1 C14 64.64(10)
C12 Rh1 C14 64.69(10)
C15 Rh1 C14 38.28(9)
N3 Rh2 N41 86.28(8)
N3 Rh2 N50 85.98(8)
N41 Rh2 N50 76.95(9)
N3 Rh2 C25 110.82(9)
N41 Rh2 C25 162.65(10)
N50 Rh2 C25 106.30(9)
N3 Rh2 C23 111.28(9)
N41 Rh2 C23 106.73(10)
N50 Rh2 C23 162.38(9)
C25 Rh2 C23 65.10(10)
N3 Rh2 C21 149.70(10)
N41 Rh2 C21 123.99(10)
N50 Rh2 C21 98.57(9)
C25 Rh2 C21 39.10(11)
C23 Rh2 C21 64.82(10)
N3 Rh2 C22 150.07(10)
N41 Rh2 C22 98.65(10)
N50 Rh2 C22 123.93(10)
C25 Rh2 C22 65.12(11)
C23 Rh2 C22 39.00(11)
C21 Rh2 C22 38.36(10)
N3 Rh2 C24 93.37(9)
N41 Rh2 C24 141.51(10)
N50 Rh2 C24 141.49(10)
C25 Rh2 C24 38.68(10)
C23 Rh2 C24 38.36(11)
C21 Rh2 C24 64.58(10)
C22 Rh2 C24 64.57(11)
F13 P1 F11 92.21(15)
F13 P1 F14 91.85(14)
F11 P1 F14 91.55(14)
F13 P1 F12 89.36(14)
F11 P1 F12 89.82(14)
F14 P1 F12 178.13(15)
F13 P1 F16 88.93(12)
F11 P1 F16 178.77(15)
F14 P1 F16 87.96(12)
F12 P1 F16 90.65(13)
F13 P1 F15 177.80(15)
F11 P1 F15 89.77(15)
F14 P1 F15 89.05(13)
F12 P1 F15 89.68(12)
F16 P1 F15 89.10(13)
F24 P2 F26 91.49(18)
F24 P2 F21 90.43(17)
F26 P2 F21 177.99(17)
F24 P2 F22 179.26(14)
F26 P2 F22 89.03(16)
F21 P2 F22 89.04(16)
F24 P2 F23 89.43(12)
F26 P2 F23 90.15(11)
F21 P2 F23 89.28(12)
F22 P2 F23 90.03(11)
F24 P2 F25 90.89(12)
F26 P2 F25 90.07(11)
F21 P2 F25 90.50(11)
F22 P2 F25 89.64(11)
F23 P2 F25 179.61(12)
F34 P3 F36 88.5(2)
F34 P3 F32 179.0(2)
F36 P3 F32 90.51(17)
F34 P3 F31 92.53(19)
F36 P3 F31 178.98(19)
F32 P3 F31 88.49(16)
F34 P3 F33 90.09(13)
F36 P3 F33 90.73(16)
F32 P3 F33 89.99(14)
F31 P3 F33 89.08(14)
F34 P3 F35 88.02(14)
F36 P3 F35 92.15(17)
F32 P3 F35 91.94(15)
F31 P3 F35 88.07(15)
F33 P3 F35 176.52(17)
N2 N1 C5 106.7(2)
N2 N1 Rh1 114.30(15)
C5 N1 Rh1 138.69(17)
N3 N2 N1 106.92(19)
N2 N3 N4 112.0(2)
N2 N3 Rh2 124.52(16)
N4 N3 Rh2 123.34(16)
C5 N4 N3 104.2(2)
C31 N31 C35 118.6(2)
C31 N31 Rh1 125.03(18)
C35 N31 Rh1 116.33(16)
C40 N40 C36 119.0(2)
C40 N40 Rh1 124.68(18)
C36 N40 Rh1 115.82(16)
C41 N41 C45 118.6(2)
C41 N41 Rh2 124.8(2)
C45 N41 Rh2 116.52(18)
C46 N50 C50 118.7(2)
C46 N50 Rh2 116.50(18)
C50 N50 Rh2 124.78(19)
C2 C1 H1A 109.5
C2 C1 H1B 109.5
H1A C1 H1B 109.5
C2 C1 H1C 109.5
H1A C1 H1C 109.5
H1B C1 H1C 109.5
N5 C2 C1 179.1(7)
N4 C5 N1 110.2(2)
N4 C5 C6 122.9(2)
N1 C5 C6 126.9(2)
C5 C6 H6A 109.5
C5 C6 H6B 109.5
H6A C6 H6B 109.5
C5 C6 H6C 109.5
H6A C6 H6C 109.5
H6B C6 H6C 109.5
C12 C11 C15 108.2(2)
C12 C11 C16 125.7(2)
C15 C11 C16 126.0(2)
C12 C11 Rh1 70.96(14)
C15 C11 Rh1 70.86(14)
C16 C11 Rh1 126.84(18)
C11 C12 C13 107.9(2)
C11 C12 C17 126.4(2)
C13 C12 C17 125.7(2)
C11 C12 Rh1 70.60(14)
C13 C12 Rh1 70.25(14)
C17 C12 Rh1 125.92(18)
C14 C13 C12 107.8(2)
C14 C13 C18 125.3(2)
C12 C13 C18 126.4(2)
C14 C13 Rh1 71.67(14)
C12 C13 Rh1 70.65(14)
C18 C13 Rh1 129.04(18)
C15 C14 C13 108.4(2)
C15 C14 C19 125.6(2)
C13 C14 C19 125.9(2)
C15 C14 Rh1 70.37(14)
C13 C14 Rh1 69.83(14)
C19 C14 Rh1 126.02(19)
C14 C15 C11 107.7(2)
C14 C15 C20 124.8(2)
C11 C15 C20 127.0(2)
C14 C15 Rh1 71.36(14)
C11 C15 Rh1 70.07(14)
C20 C15 Rh1 130.6(2)
C11 C16 H16A 109.5
C11 C16 H16B 109.5
H16A C16 H16B 109.5
C11 C16 H16C 109.5
H16A C16 H16C 109.5
H16B C16 H16C 109.5
C12 C17 H17A 109.5
C12 C17 H17B 109.5
H17A C17 H17B 109.5
C12 C17 H17C 109.5
H17A C17 H17C 109.5
H17B C17 H17C 109.5
C13 C18 H18A 109.5
C13 C18 H18B 109.5
H18A C18 H18B 109.5
C13 C18 H18C 109.5
H18A C18 H18C 109.5
H18B C18 H18C 109.5
C14 C19 H19A 109.5
C14 C19 H19B 109.5
H19A C19 H19B 109.5
C14 C19 H19C 109.5
H19A C19 H19C 109.5
H19B C19 H19C 109.5
C15 C20 H20A 109.5
C15 C20 H20B 109.5
H20A C20 H20B 109.5
C15 C20 H20C 109.5
H20A C20 H20C 109.5
H20B C20 H20C 109.5
C22 C21 C25 108.4(2)
C22 C21 C26 126.2(3)
C25 C21 C26 125.4(3)
C22 C21 Rh2 70.97(14)
C25 C21 Rh2 70.08(14)
C26 C21 Rh2 125.98(19)
C21 C22 C23 107.9(3)
C21 C22 C27 126.1(3)
C23 C22 C27 126.0(3)
C21 C22 Rh2 70.67(15)
C23 C22 Rh2 70.32(15)
C27 C22 Rh2 125.4(2)
C24 C23 C22 107.8(2)
C24 C23 C28 125.9(3)
C22 C23 C28 125.9(3)
C24 C23 Rh2 71.28(15)
C22 C23 Rh2 70.68(15)
C28 C23 Rh2 129.3(2)
C23 C24 C25 108.6(2)
C23 C24 C29 126.3(3)
C25 C24 C29 125.1(3)
C23 C24 Rh2 70.36(15)
C25 C24 Rh2 69.86(14)
C29 C24 Rh2 125.8(2)
C24 C25 C21 107.3(2)
C24 C25 C30 124.8(3)
C21 C25 C30 127.6(3)
C24 C25 Rh2 71.46(15)
C21 C25 Rh2 70.82(14)
C30 C25 Rh2 128.1(2)
C21 C26 H26A 109.5
C21 C26 H26B 109.5
H26A C26 H26B 109.5
C21 C26 H26C 109.5
H26A C26 H26C 109.5
H26B C26 H26C 109.5
C22 C27 H27A 109.5
C22 C27 H27B 109.5
H27A C27 H27B 109.5
C22 C27 H27C 109.5
H27A C27 H27C 109.5
H27B C27 H27C 109.5
C23 C28 H28A 109.5
C23 C28 H28B 109.5
H28A C28 H28B 109.5
C23 C28 H28C 109.5
H28A C28 H28C 109.5
H28B C28 H28C 109.5
C24 C29 H29A 109.5
C24 C29 H29B 109.5
H29A C29 H29B 109.5
C24 C29 H29C 109.5
H29A C29 H29C 109.5
H29B C29 H29C 109.5
C25 C30 H30A 109.5
C25 C30 H30B 109.5
H30A C30 H30B 109.5
C25 C30 H30C 109.5
H30A C30 H30C 109.5
H30B C30 H30C 109.5
N31 C31 C32 122.6(3)
N31 C31 H31 118.7
C32 C31 H31 118.7
C31 C32 C33 118.7(3)
C31 C32 H32 120.7
C33 C32 H32 120.7
C34 C33 C32 119.3(3)
C34 C33 H33 120.3
C32 C33 H33 120.3
C33 C34 C35 119.4(3)
C33 C34 H34 120.3
C35 C34 H34 120.3
N31 C35 C34 121.4(2)
N31 C35 C36 115.1(2)
C34 C35 C36 123.4(2)
N40 C36 C37 121.4(2)
N40 C36 C35 114.9(2)
C37 C36 C35 123.8(2)
C36 C37 C38 119.2(3)
C36 C37 H37 120.4
C38 C37 H37 120.4
C39 C38 C37 119.2(3)
C39 C38 H38 120.4
C37 C38 H38 120.4
C38 C39 C40 119.1(3)
C38 C39 H39 120.4
C40 C39 H39 120.4
N40 C40 C39 122.1(3)
N40 C40 H40 119.0
C39 C40 H40 119.0
N41 C41 C42 122.4(3)
N41 C41 H41 118.8
C42 C41 H41 118.8
C43 C42 C41 119.0(3)
C43 C42 H42 120.5
C41 C42 H42 120.5
C44 C43 C42 119.0(3)
C44 C43 H43 120.5
C42 C43 H43 120.5
C43 C44 C45 119.4(3)
C43 C44 H44 120.3
C45 C44 H44 120.3
N41 C45 C44 121.5(3)
N41 C45 C46 115.2(2)
C44 C45 C46 123.2(3)
N50 C46 C47 121.0(3)
N50 C46 C45 114.8(2)
C47 C46 C45 124.2(3)
C48 C47 C46 119.9(3)
C48 C47 H47 120.0
C46 C47 H47 120.0
C49 C48 C47 118.9(3)
C49 C48 H48 120.6
C47 C48 H48 120.6
C48 C49 C50 119.3(3)
C48 C49 H49 120.3
C50 C49 H49 120.3
N50 C50 C49 122.1(3)
N50 C50 H50 118.9
C49 C50 H50 118.9

loop_
_geom_bond_atom_site_label_1
_geom_bond_atom_site_label_2
_geom_bond_distance
Rh1 N31 2.104(2)
Rh1 N40 2.110(2)
Rh1 N1 2.138(2)
Rh1 C13 2.159(2)
Rh1 C11 2.160(2)
Rh1 C12 2.165(2)
Rh1 C15 2.171(2)
Rh1 C14 2.184(2)
Rh2 N3 2.092(2)
Rh2 N41 2.096(2)
Rh2 N50 2.104(2)
Rh2 C25 2.152(3)
Rh2 C23 2.161(3)
Rh2 C21 2.162(2)
Rh2 C22 2.166(3)
Rh2 C24 2.174(3)
P1 F13 1.575(2)
P1 F11 1.578(2)
P1 F14 1.590(2)
P1 F12 1.591(2)
P1 F16 1.5915(19)
P1 F15 1.601(2)
P2 F24 1.578(2)
P2 F26 1.581(2)
P2 F21 1.584(2)
P2 F22 1.589(2)
P2 F23 1.5968(18)
P2 F25 1.6009(18)
P3 F34 1.571(2)
P3 F36 1.571(3)
P3 F32 1.581(2)
P3 F31 1.584(3)
P3 F33 1.595(2)
P3 F35 1.596(2)
N1 N2 1.343(3)
N1 C5 1.347(3)
N2 N3 1.305(3)
N3 N4 1.341(3)
N4 C5 1.334(3)
N5 C2 1.118(7)
N31 C31 1.347(3)
N31 C35 1.353(3)
N40 C40 1.340(3)
N40 C36 1.355(3)
N41 C41 1.343(3)
N41 C45 1.345(4)
N50 C46 1.345(4)
N50 C50 1.347(3)
C1 C2 1.425(7)
C1 H1A 0.9800
C1 H1B 0.9800
C1 H1C 0.9800
C5 C6 1.488(4)
C6 H6A 0.9800
C6 H6B 0.9800
C6 H6C 0.9800
C11 C12 1.424(4)
C11 C15 1.448(4)
C11 C16 1.494(4)
C12 C13 1.447(3)
C12 C17 1.497(4)
C13 C14 1.432(3)
C13 C18 1.499(3)
C14 C15 1.428(3)
C14 C19 1.491(4)
C15 C20 1.492(4)
C16 H16A 0.9800
C16 H16B 0.9800
C16 H16C 0.9800
C17 H17A 0.9800
C17 H17B 0.9800
C17 H17C 0.9800
C18 H18A 0.9800
C18 H18B 0.9800
C18 H18C 0.9800
C19 H19A 0.9800
C19 H19B 0.9800
C19 H19C 0.9800
C20 H20A 0.9800
C20 H20B 0.9800
C20 H20C 0.9800
C21 C22 1.422(4)
C21 C25 1.444(4)
C21 C26 1.500(4)
C22 C23 1.445(4)
C22 C27 1.493(4)
C23 C24 1.424(4)
C23 C28 1.494(4)
C24 C25 1.433(4)
C24 C29 1.488(4)
C25 C30 1.490(4)
C26 H26A 0.9800
C26 H26B 0.9800
C26 H26C 0.9800
C27 H27A 0.9800
C27 H27B 0.9800
C27 H27C 0.9800
C28 H28A 0.9800
C28 H28B 0.9800
C28 H28C 0.9800
C29 H29A 0.9800
C29 H29B 0.9800
C29 H29C 0.9800
C30 H30A 0.9800
C30 H30B 0.9800
C30 H30C 0.9800
C31 C32 1.381(4)
C31 H31 0.9500
C32 C33 1.383(4)
C32 H32 0.9500
C33 C34 1.377(4)
C33 H33 0.9500
C34 C35 1.389(4)
C34 H34 0.9500
C35 C36 1.469(3)
C36 C37 1.382(4)
C37 C38 1.383(4)
C37 H37 0.9500
C38 C39 1.379(4)
C38 H38 0.9500
C39 C40 1.380(4)
C39 H39 0.9500
C40 H40 0.9500
C41 C42 1.381(4)
C41 H41 0.9500
C42 C43 1.380(5)
C42 H42 0.9500
C43 C44 1.374(5)
C43 H43 0.9500
C44 C45 1.391(4)
C44 H44 0.9500
C45 C46 1.476(4)
C46 C47 1.386(4)
C47 C48 1.378(5)
C47 H47 0.9500
C48 C49 1.364(5)
C48 H48 0.9500
C49 C50 1.381(4)
C49 H49 0.9500
C50 H50 0.9500

loop_
_geom_torsion_atom_site_label_1
_geom_torsion_atom_site_label_2
_geom_torsion_atom_site_label_3
_geom_torsion_atom_site_label_4
_geom_torsion
N31 Rh1 N1 N2 -157.23(17)
N40 Rh1 N1 N2 -80.67(17)
C13 Rh1 N1 N2 24.95(19)
C11 Rh1 N1 N2 93.5(2)
C12 Rh1 N1 N2 12.8(3)
C15 Rh1 N1 N2 94.79(18)
C14 Rh1 N1 N2 61.74(18)
N31 Rh1 N1 C5 15.2(3)
N40 Rh1 N1 C5 91.8(3)
C13 Rh1 N1 C5 -162.6(3)
C11 Rh1 N1 C5 -94.1(3)
C12 Rh1 N1 C5 -174.8(2)
C15 Rh1 N1 C5 -92.8(3)
C14 Rh1 N1 C5 -125.8(3)
C5 N1 N2 N3 0.3(3)
Rh1 N1 N2 N3 175.13(15)
N1 N2 N3 N4 -0.1(3)
N1 N2 N3 Rh2 175.69(15)
N41 Rh2 N3 N2 37.6(2)
N50 Rh2 N3 N2 114.7(2)
C25 Rh2 N3 N2 -139.36(19)
C23 Rh2 N3 N2 -69.0(2)
C21 Rh2 N3 N2 -145.2(2)
C22 Rh2 N3 N2 -63.3(3)
C24 Rh2 N3 N2 -103.9(2)
N41 Rh2 N3 N4 -147.2(2)
N50 Rh2 N3 N4 -70.0(2)
C25 Rh2 N3 N4 35.9(2)
C23 Rh2 N3 N4 106.3(2)
C21 Rh2 N3 N4 30.1(3)
C22 Rh2 N3 N4 111.9(2)
C24 Rh2 N3 N4 71.4(2)
N2 N3 N4 C5 -0.3(3)
Rh2 N3 N4 C5 -176.05(16)
N40 Rh1 N31 C31 174.1(2)
N1 Rh1 N31 C31 -104.6(2)
C13 Rh1 N31 C31 69.0(4)
C11 Rh1 N31 C31 51.2(2)
C12 Rh1 N31 C31 82.1(2)
C15 Rh1 N31 C31 12.2(2)
C14 Rh1 N31 C31 -6.7(3)
N40 Rh1 N31 C35 -2.82(17)
N1 Rh1 N31 C35 78.55(17)
C13 Rh1 N31 C35 -107.9(3)
C11 Rh1 N31 C35 -125.70(18)
C12 Rh1 N31 C35 -94.78(19)
C15 Rh1 N31 C35 -164.64(17)
C14 Rh1 N31 C35 176.41(16)
N31 Rh1 N40 C40 179.6(2)
N1 Rh1 N40 C40 86.3(2)
C13 Rh1 N40 C40 -19.6(2)
C11 Rh1 N40 C40 -90.7(2)
C12 Rh1 N40 C40 -58.9(2)
C15 Rh1 N40 C40 -80.2(4)
C14 Rh1 N40 C40 0.4(3)
N31 Rh1 N40 C36 7.70(17)
N1 Rh1 N40 C36 -85.58(17)
C13 Rh1 N40 C36 168.49(17)
C11 Rh1 N40 C36 97.45(18)
C12 Rh1 N40 C36 129.28(17)
C15 Rh1 N40 C36 108.0(3)
C14 Rh1 N40 C36 -171.49(17)
N3 Rh2 N41 C41 -91.2(2)
N50 Rh2 N41 C41 -177.9(2)
C25 Rh2 N41 C41 79.1(4)
C23 Rh2 N41 C41 20.0(2)
C21 Rh2 N41 C41 90.5(2)
C22 Rh2 N41 C41 59.1(2)
C24 Rh2 N41 C41 -0.4(3)
N3 Rh2 N41 C45 86.92(19)
N50 Rh2 N41 C45 0.20(18)
C25 Rh2 N41 C45 -102.8(3)
C23 Rh2 N41 C45 -161.96(19)
C21 Rh2 N41 C45 -91.4(2)
C22 Rh2 N41 C45 -122.78(19)
C24 Rh2 N41 C45 177.66(18)
N3 Rh2 N50 C46 -86.1(2)
N41 Rh2 N50 C46 0.97(19)
C25 Rh2 N50 C46 163.34(19)
C23 Rh2 N50 C46 105.2(4)
C21 Rh2 N50 C46 124.0(2)
C22 Rh2 N50 C46 92.7(2)
C24 Rh2 N50 C46 -176.49(19)
N3 Rh2 N50 C50 92.2(2)
N41 Rh2 N50 C50 179.3(2)
C25 Rh2 N50 C50 -18.3(2)
C23 Rh2 N50 C50 -76.4(4)
C21 Rh2 N50 C50 -57.6(2)
C22 Rh2 N50 C50 -89.0(2)
C24 Rh2 N50 C50 1.8(3)
N3 N4 C5 N1 0.5(3)
N3 N4 C5 C6 -178.9(2)
N2 N1 C5 N4 -0.5(3)
Rh1 N1 C5 N4 -173.32(19)
N2 N1 C5 C6 178.8(3)
Rh1 N1 C5 C6 6.0(4)
N31 Rh1 C11 C12 135.85(15)
N40 Rh1 C11 C12 56.97(17)
N1 Rh1 C11 C12 -116.1(2)
C13 Rh1 C11 C12 -37.83(14)
C15 Rh1 C11 C12 -118.0(2)
C14 Rh1 C11 C12 -80.57(15)
N31 Rh1 C11 C15 -106.19(14)
N40 Rh1 C11 C15 174.93(13)
N1 Rh1 C11 C15 1.9(3)
C13 Rh1 C11 C15 80.13(15)
C12 Rh1 C11 C15 118.0(2)
C14 Rh1 C11 C15 37.40(14)
N31 Rh1 C11 C16 15.0(2)
N40 Rh1 C11 C16 -63.9(3)
N1 Rh1 C11 C16 123.1(3)
C13 Rh1 C11 C16 -158.7(3)
C12 Rh1 C11 C16 -120.9(3)
C15 Rh1 C11 C16 121.2(3)
C14 Rh1 C11 C16 158.6(3)
C15 C11 C12 C13 -0.8(3)
C16 C11 C12 C13 -177.1(2)
Rh1 C11 C12 C13 60.66(17)
C15 C11 C12 C17 177.7(2)
C16 C11 C12 C17 1.3(4)
Rh1 C11 C12 C17 -120.9(3)
C15 C11 C12 Rh1 -61.42(17)
C16 C11 C12 Rh1 122.2(3)
N31 Rh1 C12 C11 -55.12(17)
N40 Rh1 C12 C11 -135.02(15)
N1 Rh1 C12 C11 136.73(16)
C13 Rh1 C12 C11 118.2(2)
C15 Rh1 C12 C11 37.94(15)
C14 Rh1 C12 C11 80.42(16)
N31 Rh1 C12 C13 -173.30(13)
N40 Rh1 C12 C13 106.80(14)
N1 Rh1 C12 C13 18.6(2)
C11 Rh1 C12 C13 -118.2(2)
C15 Rh1 C12 C13 -80.24(15)
C14 Rh1 C12 C13 -37.76(14)
N31 Rh1 C12 C17 66.3(2)
N40 Rh1 C12 C17 -13.6(2)
N1 Rh1 C12 C17 -101.8(2)
C13 Rh1 C12 C17 -120.4(3)
C11 Rh1 C12 C17 121.4(3)
C15 Rh1 C12 C17 159.4(3)
C14 Rh1 C12 C17 -158.1(3)
C11 C12 C13 C14 1.5(3)
C17 C12 C13 C14 -176.9(2)
Rh1 C12 C13 C14 62.42(17)
C11 C12 C13 C18 174.3(2)
C17 C12 C13 C18 -4.2(4)
Rh1 C12 C13 C18 -124.8(3)
C11 C12 C13 Rh1 -60.88(17)
C17 C12 C13 Rh1 120.6(3)
N31 Rh1 C13 C14 -99.6(3)
N40 Rh1 C13 C14 160.40(14)
N1 Rh1 C13 C14 73.65(15)
C11 Rh1 C13 C14 -80.03(16)
C12 Rh1 C13 C14 -117.2(2)
C15 Rh1 C13 C14 -36.69(15)
N31 Rh1 C13 C12 17.6(3)
N40 Rh1 C13 C12 -82.36(15)
N1 Rh1 C13 C12 -169.11(14)
C11 Rh1 C13 C12 37.21(14)
C15 Rh1 C13 C12 80.56(15)
C14 Rh1 C13 C12 117.2(2)
N31 Rh1 C13 C18 139.3(3)
N40 Rh1 C13 C18 39.4(2)
N1 Rh1 C13 C18 -47.4(2)
C11 Rh1 C13 C18 158.9(3)
C12 Rh1 C13 C18 121.7(3)
C15 Rh1 C13 C18 -157.7(3)
C14 Rh1 C13 C18 -121.0(3)
C12 C13 C14 C15 -1.7(3)
C18 C13 C14 C15 -174.6(2)
Rh1 C13 C14 C15 60.03(17)
C12 C13 C14 C19 177.7(3)
C18 C13 C14 C19 4.8(4)
Rh1 C13 C14 C19 -120.5(3)
C12 C13 C14 Rh1 -61.77(17)
C18 C13 C14 Rh1 125.3(3)
N31 Rh1 C14 C15 30.3(2)
N40 Rh1 C14 C15 -150.91(15)
N1 Rh1 C14 C15 127.28(15)
C13 Rh1 C14 C15 -119.2(2)
C11 Rh1 C14 C15 -38.17(15)
C12 Rh1 C14 C15 -80.90(16)
N31 Rh1 C14 C13 149.57(14)
N40 Rh1 C14 C13 -31.7(2)
N1 Rh1 C14 C13 -113.49(15)
C11 Rh1 C14 C13 81.07(16)
C12 Rh1 C14 C13 38.34(14)
C15 Rh1 C14 C13 119.2(2)
N31 Rh1 C14 C19 -90.0(3)
N40 Rh1 C14 C19 88.7(3)
N1 Rh1 C14 C19 6.9(2)
C13 Rh1 C14 C19 120.4(3)
C11 Rh1 C14 C19 -158.5(3)
C12 Rh1 C14 C19 158.7(3)
C15 Rh1 C14 C19 -120.4(3)
C13 C14 C15 C11 1.3(3)
C19 C14 C15 C11 -178.2(3)
Rh1 C14 C15 C11 60.96(17)
C13 C14 C15 C20 173.3(3)
C19 C14 C15 C20 -6.2(4)
Rh1 C14 C15 C20 -127.0(3)
C13 C14 C15 Rh1 -59.69(17)
C19 C14 C15 Rh1 120.8(3)
C12 C11 C15 C14 -0.3(3)
C16 C11 C15 C14 176.1(2)
Rh1 C11 C15 C14 -61.79(17)
C12 C11 C15 C20 -172.1(3)
C16 C11 C15 C20 4.2(4)
Rh1 C11 C15 C20 126.4(3)
C12 C11 C15 Rh1 61.48(17)
C16 C11 C15 Rh1 -122.2(3)
N31 Rh1 C15 C14 -160.60(14)
N40 Rh1 C15 C14 103.7(3)
N1 Rh1 C15 C14 -61.45(17)
C13 Rh1 C15 C14 36.90(15)
C11 Rh1 C15 C14 117.6(2)
C12 Rh1 C15 C14 80.30(16)
N31 Rh1 C15 C11 81.76(15)
N40 Rh1 C15 C11 -14.0(4)
N1 Rh1 C15 C11 -179.09(13)
C13 Rh1 C15 C11 -80.73(15)
C12 Rh1 C15 C11 -37.34(14)
C14 Rh1 C15 C11 -117.6(2)
N31 Rh1 C15 C20 -40.4(3)
N40 Rh1 C15 C20 -136.1(3)
N1 Rh1 C15 C20 58.8(3)
C13 Rh1 C15 C20 157.1(3)
C11 Rh1 C15 C20 -122.2(3)
C12 Rh1 C15 C20 -159.5(3)
C14 Rh1 C15 C20 120.2(3)
N3 Rh2 C21 C22 127.3(2)
N41 Rh2 C21 C22 -56.0(2)
N50 Rh2 C21 C22 -135.98(17)
C25 Rh2 C21 C22 118.7(2)
C23 Rh2 C21 C22 37.84(17)
C24 Rh2 C21 C22 80.46(18)
N3 Rh2 C21 C25 8.6(3)
N41 Rh2 C21 C25 -174.66(14)
N50 Rh2 C21 C25 105.35(15)
C23 Rh2 C21 C25 -80.83(17)
C22 Rh2 C21 C25 -118.7(2)
C24 Rh2 C21 C25 -38.21(15)
N3 Rh2 C21 C26 -111.3(3)
N41 Rh2 C21 C26 65.5(3)
N50 Rh2 C21 C26 -14.5(3)
C25 Rh2 C21 C26 -119.9(3)
C23 Rh2 C21 C26 159.3(3)
C22 Rh2 C21 C26 121.4(3)
C24 Rh2 C21 C26 -158.1(3)
C25 C21 C22 C23 -0.4(3)
C26 C21 C22 C23 178.0(2)
Rh2 C21 C22 C23 -60.78(18)
C25 C21 C22 C27 -179.4(3)
C26 C21 C22 C27 -1.0(4)
Rh2 C21 C22 C27 120.2(3)
C25 C21 C22 Rh2 60.37(18)
C26 C21 C22 Rh2 -121.2(3)
N3 Rh2 C22 C21 -126.4(2)
N41 Rh2 C22 C21 135.95(16)
N50 Rh2 C22 C21 55.9(2)
C25 Rh2 C22 C21 -37.59(16)
C23 Rh2 C22 C21 -118.1(2)
C24 Rh2 C22 C21 -80.50(18)
N3 Rh2 C22 C23 -8.3(3)
N41 Rh2 C22 C23 -105.96(17)
N50 Rh2 C22 C23 174.00(15)
C25 Rh2 C22 C23 80.51(18)
C21 Rh2 C22 C23 118.1(2)
C24 Rh2 C22 C23 37.59(16)
N3 Rh2 C22 C27 112.4(3)
N41 Rh2 C22 C27 14.8(3)
N50 Rh2 C22 C27 -65.2(3)
C25 Rh2 C22 C27 -158.7(3)
C23 Rh2 C22 C27 120.7(3)
C21 Rh2 C22 C27 -121.2(3)
C24 Rh2 C22 C27 158.3(3)
C21 C22 C23 C24 -1.0(3)
C27 C22 C23 C24 178.0(3)
Rh2 C22 C23 C24 -61.99(18)
C21 C22 C23 C28 -174.0(3)
C27 C22 C23 C28 5.0(5)
Rh2 C22 C23 C28 125.0(3)
C21 C22 C23 Rh2 61.00(18)
C27 C22 C23 Rh2 -120.0(3)
N3 Rh2 C23 C24 -67.02(16)
N41 Rh2 C23 C24 -159.56(15)
N50 Rh2 C23 C24 100.8(3)
C25 Rh2 C23 C24 36.85(15)
C21 Rh2 C23 C24 80.20(17)
C22 Rh2 C23 C24 117.4(2)
N3 Rh2 C23 C22 175.55(15)
N41 Rh2 C23 C22 83.01(17)
N50 Rh2 C23 C22 -16.6(4)
C25 Rh2 C23 C22 -80.58(17)
C21 Rh2 C23 C22 -37.23(16)
C24 Rh2 C23 C22 -117.4(2)
N3 Rh2 C23 C28 54.4(3)
N41 Rh2 C23 C28 -38.1(3)
N50 Rh2 C23 C28 -137.8(3)
C25 Rh2 C23 C28 158.3(3)
C21 Rh2 C23 C28 -158.4(3)
C22 Rh2 C23 C28 -121.1(4)
C24 Rh2 C23 C28 121.4(4)
C22 C23 C24 C25 2.0(3)
C28 C23 C24 C25 175.0(3)
Rh2 C23 C24 C25 -59.58(18)
C22 C23 C24 C29 -177.9(3)
C28 C23 C24 C29 -4.9(4)
Rh2 C23 C24 C29 120.5(3)
C22 C23 C24 Rh2 61.60(18)
C28 C23 C24 Rh2 -125.4(3)
N3 Rh2 C24 C23 120.76(15)
N41 Rh2 C24 C23 32.5(2)
N50 Rh2 C24 C23 -151.47(16)
C25 Rh2 C24 C23 -119.5(2)
C21 Rh2 C24 C23 -80.87(17)
C22 Rh2 C24 C23 -38.20(15)
N3 Rh2 C24 C25 -119.74(16)
N41 Rh2 C24 C25 152.00(16)
N50 Rh2 C24 C25 -32.0(2)
C23 Rh2 C24 C25 119.5(2)
C21 Rh2 C24 C25 38.63(16)
C22 Rh2 C24 C25 81.30(17)
N3 Rh2 C24 C29 -0.4(3)
N41 Rh2 C24 C29 -88.7(3)
N50 Rh2 C24 C29 87.4(3)
C25 Rh2 C24 C29 119.3(3)
C23 Rh2 C24 C29 -121.2(3)
C21 Rh2 C24 C29 158.0(3)
C22 Rh2 C24 C29 -159.4(3)
C23 C24 C25 C21 -2.3(3)
C29 C24 C25 C21 177.6(3)
Rh2 C24 C25 C21 -62.16(17)
C23 C24 C25 C30 -176.1(3)
C29 C24 C25 C30 3.7(4)
Rh2 C24 C25 C30 124.0(3)
C23 C24 C25 Rh2 59.89(18)
C29 C24 C25 Rh2 -120.2(3)
C22 C21 C25 C24 1.6(3)
C26 C21 C25 C24 -176.8(2)
Rh2 C21 C25 C24 62.58(17)
C22 C21 C25 C30 175.3(3)
C26 C21 C25 C30 -3.2(4)
Rh2 C21 C25 C30 -123.8(3)
C22 C21 C25 Rh2 -60.93(18)
C26 C21 C25 Rh2 120.6(3)
N3 Rh2 C25 C24 68.02(18)
N41 Rh2 C25 C24 -101.6(3)
N50 Rh2 C25 C24 159.91(16)
C23 Rh2 C25 C24 -36.55(16)
C21 Rh2 C25 C24 -116.6(2)
C22 Rh2 C25 C24 -79.73(18)
N3 Rh2 C25 C21 -175.36(14)
N41 Rh2 C25 C21 15.0(4)
N50 Rh2 C25 C21 -83.47(16)
C23 Rh2 C25 C21 80.07(17)
C22 Rh2 C25 C21 36.89(15)
C24 Rh2 C25 C21 116.6(2)
N3 Rh2 C25 C30 -52.1(3)
N41 Rh2 C25 C30 138.3(3)
N50 Rh2 C25 C30 39.8(3)
C23 Rh2 C25 C30 -156.7(3)
C21 Rh2 C25 C30 123.3(3)
C22 Rh2 C25 C30 160.2(3)
C24 Rh2 C25 C30 -120.1(3)
C35 N31 C31 C32 1.3(4)
Rh1 N31 C31 C32 -175.5(2)
N31 C31 C32 C33 -0.9(4)
C31 C32 C33 C34 -0.1(4)
C32 C33 C34 C35 0.7(4)
C31 N31 C35 C34 -0.6(4)
Rh1 N31 C35 C34 176.49(19)
C31 N31 C35 C36 -179.1(2)
Rh1 N31 C35 C36 -2.0(3)
C33 C34 C35 N31 -0.4(4)
C33 C34 C35 C36 178.0(3)
C40 N40 C36 C37 -2.9(4)
Rh1 N40 C36 C37 169.5(2)
C40 N40 C36 C35 176.5(2)
Rh1 N40 C36 C35 -11.1(3)
N31 C35 C36 N40 8.7(3)
C34 C35 C36 N40 -169.8(2)
N31 C35 C36 C37 -171.9(2)
C34 C35 C36 C37 9.6(4)
N40 C36 C37 C38 3.1(4)
C35 C36 C37 C38 -176.2(3)
C36 C37 C38 C39 -0.5(5)
C37 C38 C39 C40 -2.2(5)
C36 N40 C40 C39 0.0(4)
Rh1 N40 C40 C39 -171.6(2)
C38 C39 C40 N40 2.5(5)
C45 N41 C41 C42 0.6(4)
Rh2 N41 C41 C42 178.7(2)
N41 C41 C42 C43 1.1(4)
C41 C42 C43 C44 -1.2(5)
C42 C43 C44 C45 -0.3(5)
C41 N41 C45 C44 -2.2(4)
Rh2 N41 C45 C44 179.6(2)
C41 N41 C45 C46 177.0(2)
Rh2 N41 C45 C46 -1.2(3)
C43 C44 C45 N41 2.1(5)
C43 C44 C45 C46 -177.0(3)
C50 N50 C46 C47 -1.4(4)
Rh2 N50 C46 C47 177.0(3)
C50 N50 C46 C45 179.7(2)
Rh2 N50 C46 C45 -1.9(3)
N41 C45 C46 N50 2.0(4)
C44 C45 C46 N50 -178.8(3)
N41 C45 C46 C47 -176.8(3)
C44 C45 C46 C47 2.4(5)
N50 C46 C47 C48 2.5(5)
C45 C46 C47 C48 -178.7(3)
C46 C47 C48 C49 -1.4(6)
C47 C48 C49 C50 -0.5(6)
C46 N50 C50 C49 -0.6(4)
Rh2 N50 C50 C49 -178.9(2)
C48 C49 C50 N50 1.6(5)
